data_2018960
loop_
_publ_author_name
'H\/ogmoen \%Astrand, Ove Alexander'
'Iqbal, Zeshan'
'Sandberg, Marcel'
'Kase, Eili T.'
'G\"orbitz, Carl Henrik'
'Rongved, P\%al'

_publ_section_title
;
 (2<i>S</i>,3<i>S</i>)-2,6-Dimethylheptane-1,3-diol, the oxygenated side
 chain of 22(<i>S</i>)-hydroxycholestrol, and its synthetic precursor
 (<i>R</i>)-4-benzyl-3-[(2<i>R</i>,3<i>S</i>)-3-hydroxy-2,6-dimethylheptanoyl]-1,3-oxazolidin-2-one
;
_journal_coeditor_code GZ3232
_journal_issue 6
_journal_name_full 'Acta Crystallographica Section C'
_journal_page_first 647
_journal_page_last 650
_journal_paper_doi 10.1107/S0108270113011852
_journal_volume 69
_journal_year 2013
_chemical_formula_iupac 'C19 H27 N O4'
_chemical_formula_moiety 'C19 H27 N O4'
_chemical_formula_sum 'C19 H27 N O4'
_chemical_formula_weight 333.42
_chemical_name_systematic
(<i>R</i>)-4-Benzyl-3-[(2<i>R</i>,3<i>S</i>)-3-hydroxy-2,6-dimethylheptanoyl]-1,3-oxazolidin-2-one
_space_group_IT_number 4
_symmetry_cell_setting monoclinic
_symmetry_space_group_name_Hall 'P 2yb'
_symmetry_space_group_name_H-M 'P 1 21 1'
_atom_sites_solution_hydrogens geom
_atom_sites_solution_primary direct
_atom_sites_solution_secondary difmap
_audit_creation_method SHELXL97
_cell_angle_alpha 90.00
_cell_angle_beta 103.827(3)
_cell_angle_gamma 90.00
_cell_formula_units_Z 2
_cell_length_a 11.459(3)
_cell_length_b 5.7077(13)
_cell_length_c 15.247(3)
_cell_measurement_reflns_used 2875
_cell_measurement_temperature 105(2)
_cell_measurement_theta_max 24.73
_cell_measurement_theta_min 2.75
_cell_volume 968.3(4)
_computing_cell_refinement 'SAINT-Plus (Bruker, 2007)'
_computing_data_collection 'APEX2 (Bruker, 2007)'
_computing_data_reduction 'SAINT-Plus (Bruker, 2007)'
_computing_molecular_graphics 'SHELXTL (Sheldrick, 2008)'
_computing_publication_material 'SHELXTL (Sheldrick, 2008)'
_computing_structure_refinement 'SHELXTL (Sheldrick, 2008)'
_computing_structure_solution 'SHELXTL (Sheldrick, 2008)'
_diffrn_ambient_temperature 105(2)
_diffrn_detector_area_resol_mean 8.3
_diffrn_measured_fraction_theta_full 0.994
_diffrn_measured_fraction_theta_max 0.994
_diffrn_measurement_device_type 'Bruker APEXII CCD area-detector'
_diffrn_measurement_method 'Sets of exposures each taken over 0.5\% \w rotation'
_diffrn_radiation_monochromator graphite
_diffrn_radiation_source 'fine-focus sealed tube'
_diffrn_radiation_type MoK\a
_diffrn_radiation_wavelength 0.71073
_diffrn_reflns_av_R_equivalents 0.0308
_diffrn_reflns_av_sigmaI/netI 0.0299
_diffrn_reflns_limit_h_max 12
_diffrn_reflns_limit_h_min -14
_diffrn_reflns_limit_k_max 6
_diffrn_reflns_limit_k_min -6
_diffrn_reflns_limit_l_max 18
_diffrn_reflns_limit_l_min -18
_diffrn_reflns_number 7434
_diffrn_reflns_theta_full 25.82
_diffrn_reflns_theta_max 25.82
_diffrn_reflns_theta_min 1.83
_diffrn_standards_number 0
_exptl_absorpt_coefficient_mu 0.080
_exptl_absorpt_correction_T_max 0.9968
_exptl_absorpt_correction_T_min 0.8367
_exptl_absorpt_correction_type multi-scan
_exptl_absorpt_process_details '(SADABS; Bruker, 2007)'
_exptl_crystal_colour colourless
_exptl_crystal_density_diffrn 1.143
_exptl_crystal_density_method 'not measured'
_exptl_crystal_description 'flat needle'
_exptl_crystal_F_000 360
_exptl_crystal_size_max 1.54
_exptl_crystal_size_mid 0.13
_exptl_crystal_size_min 0.04
_refine_diff_density_max 0.132
_refine_diff_density_min -0.252
_refine_ls_extinction_method none
_refine_ls_goodness_of_fit_ref 1.044
_refine_ls_hydrogen_treatment mixed
_refine_ls_matrix_type full
_refine_ls_number_parameters 223
_refine_ls_number_reflns 2047
_refine_ls_number_restraints 1
_refine_ls_restrained_S_all 1.044
_refine_ls_R_factor_all 0.0416
_refine_ls_R_factor_gt 0.0344
_refine_ls_shift/su_max 0.000
_refine_ls_shift/su_mean 0.000
_refine_ls_structure_factor_coef Fsqd
_refine_ls_weighting_details 'calc w = 1/[\s^2^(Fo^2^)+(0.0465P)^2^+0.1669P] where P=(Fo^2^+2Fc^2^)/3'
_refine_ls_weighting_scheme calc
_refine_ls_wR_factor_gt 0.0829
_refine_ls_wR_factor_ref 0.0868
_reflns_number_gt 1823
_reflns_number_total 2047
_reflns_threshold_expression I>2\s(I)
_cod_data_source_file gz3232.cif
_cod_data_source_block II
_cod_original_cell_volume 968.4(4)
_cod_original_sg_symbol_H-M 'P 21'
_cod_database_code 2018960
_cod_database_fobs_code 2018960

loop_
_symmetry_equiv_pos_as_xyz
'x, y, z'
'-x, y+1/2, -z'

loop_
_atom_site_type_symbol
_atom_site_label
_atom_site_fract_x
_atom_site_fract_y
_atom_site_fract_z
_atom_site_U_iso_or_equiv
_atom_site_adp_type
_atom_site_calc_flag
_atom_site_refinement_flags
_atom_site_occupancy
_atom_site_symmetry_multiplicity
O O1 0.87786(12) 0.4551(3) 0.44852(9) 0.0254(4) Uani d . 1 1
O O2 0.86511(14) -0.0283(3) 0.54877(9) 0.0251(3) Uani d . 1 1
H H2 0.940(2) -0.026(6) 0.5564(16) 0.038 Uiso d . 1 1
O O3 0.49699(12) 0.5192(3) 0.46446(9) 0.0238(3) Uani d . 1 1
O O4 0.61832(12) 0.4959(3) 0.60301(9) 0.0244(3) Uani d . 1 1
N N1 0.69270(14) 0.4801(3) 0.47262(10) 0.0218(4) Uani d . 1 1
C C1 0.81682(18) 0.4440(4) 0.50355(14) 0.0217(5) Uani d . 1 1
C C2 0.86596(19) 0.3801(4) 0.60155(15) 0.0216(5) Uani d . 1 1
H H21 0.8255 0.4807 0.6392 0.026 Uiso calc R 1 1
C C3 0.8321(2) 0.1211(4) 0.61377(14) 0.0234(5) Uani d . 1 1
H H31 0.7425 0.1150 0.6022 0.028 Uiso calc R 1 1
C C4 0.8814(2) 0.0300(4) 0.70929(13) 0.0279(5) Uani d . 1 1
H H41 0.9702 0.0251 0.7215 0.033 Uiso calc R 1 1
H H42 0.8528 -0.1326 0.7128 0.033 Uiso calc R 1 1
C C5 0.8457(2) 0.1757(4) 0.78304(15) 0.0301(5) Uani d . 1 1
H H51 0.8935 0.3221 0.7919 0.036 Uiso calc R 1 1
H H52 0.7600 0.2196 0.7624 0.036 Uiso calc R 1 1
C C6 0.8646(3) 0.0488(5) 0.87344(16) 0.0430(7) Uani d . 1 1
H H61 0.9456 -0.0270 0.8874 0.052 Uiso calc R 1 1
C C7 0.8588(3) 0.2198(6) 0.94957(17) 0.0536(8) Uani d . 1 1
H H71 0.8741 0.1350 1.0071 0.080 Uiso calc R 1 1
H H72 0.7789 0.2917 0.9376 0.080 Uiso calc R 1 1
H H73 0.9197 0.3421 0.9528 0.080 Uiso calc R 1 1
C C8 1.00082(18) 0.4275(4) 0.62960(14) 0.0264(5) Uani d . 1 1
H H81 1.0292 0.4088 0.6951 0.040 Uiso calc R 1 1
H H82 1.0169 0.5878 0.6126 0.040 Uiso calc R 1 1
H H83 1.0430 0.3164 0.5990 0.040 Uiso calc R 1 1
C C9 0.7694(4) -0.1403(7) 0.8686(2) 0.0775(12) Uani d . 1 1
H H91 0.7711 -0.2474 0.8187 0.116 Uiso calc R 1 1
H H92 0.6900 -0.0672 0.8585 0.116 Uiso calc R 1 1
H H93 0.7861 -0.2279 0.9255 0.116 Uiso calc R 1 1
C C10 0.60599(17) 0.4963(4) 0.52244(13) 0.0216(4) Uani d . 1 1
C C11 0.64050(18) 0.5352(4) 0.37677(13) 0.0219(5) Uani d . 1 1
H H111 0.6718 0.4261 0.3364 0.026 Uiso calc R 1 1
C C12 0.50794(18) 0.4867(5) 0.37205(13) 0.0251(5) Uani d . 1 1
H H121 0.4557 0.5980 0.3306 0.030 Uiso calc R 1 1
H H122 0.4860 0.3249 0.3511 0.030 Uiso calc R 1 1
C C13 0.6643(2) 0.7912(4) 0.35562(14) 0.0235(5) Uani d . 1 1
H H131 0.6164 0.8959 0.3851 0.028 Uiso calc R 1 1
H H132 0.7504 0.8280 0.3802 0.028 Uiso calc R 1 1
C C14 0.6314(2) 0.8345(4) 0.25443(14) 0.0253(5) Uani d . 1 1
C C15 0.7081(2) 0.7539(5) 0.20272(16) 0.0370(6) Uani d . 1 1
H H151 0.7795 0.6723 0.2308 0.044 Uiso calc R 1 1
C C16 0.6803(3) 0.7930(6) 0.10996(17) 0.0468(7) Uani d . 1 1
H H161 0.7327 0.7364 0.0749 0.056 Uiso calc R 1 1
C C17 0.5775(3) 0.9129(5) 0.06833(16) 0.0430(7) Uani d . 1 1
H H171 0.5598 0.9424 0.0052 0.052 Uiso calc R 1 1
C C18 0.5012(2) 0.9891(6) 0.11928(15) 0.0407(6) Uani d . 1 1
H H181 0.4294 1.0692 0.0909 0.049 Uiso calc R 1 1
C C19 0.5278(2) 0.9502(4) 0.21213(15) 0.0313(5) Uani d . 1 1
H H191 0.4741 1.0039 0.2465 0.038 Uiso calc R 1 1

loop_
_atom_site_aniso_label
_atom_site_aniso_U_11
_atom_site_aniso_U_22
_atom_site_aniso_U_33
_atom_site_aniso_U_12
_atom_site_aniso_U_13
_atom_site_aniso_U_23
O1 0.0262(8) 0.0237(9) 0.0289(8) 0.0018(7) 0.0116(6) 0.0007(7)
O2 0.0254(7) 0.0202(8) 0.0308(8) 0.0005(7) 0.0087(6) -0.0044(7)
O3 0.0210(7) 0.0216(8) 0.0295(7) 0.0019(7) 0.0075(6) 0.0017(7)
O4 0.0264(7) 0.0214(8) 0.0277(7) 0.0030(7) 0.0111(6) 0.0012(7)
N1 0.0215(8) 0.0209(9) 0.0238(8) 0.0027(8) 0.0074(7) 0.0025(9)
C1 0.0229(11) 0.0135(11) 0.0289(11) 0.0000(8) 0.0068(9) 0.0002(9)
C2 0.0225(11) 0.0170(11) 0.0263(11) 0.0011(9) 0.0075(9) 0.0007(9)
C3 0.0245(11) 0.0177(11) 0.0294(12) 0.0003(9) 0.0093(9) -0.0019(9)
C4 0.0333(12) 0.0211(12) 0.0301(11) 0.0016(10) 0.0092(9) 0.0037(10)
C5 0.0344(13) 0.0246(12) 0.0315(12) -0.0003(10) 0.0086(10) 0.0003(10)
C6 0.0579(17) 0.0411(17) 0.0329(13) 0.0100(14) 0.0166(12) 0.0088(12)
C7 0.076(2) 0.054(2) 0.0322(14) -0.0045(17) 0.0153(14) -0.0022(14)
C8 0.0263(12) 0.0227(13) 0.0303(11) -0.0003(9) 0.0070(9) 0.0007(10)
C9 0.148(4) 0.0402(19) 0.063(2) -0.022(2) 0.062(2) -0.0025(17)
C10 0.0246(10) 0.0119(10) 0.0303(11) 0.0010(10) 0.0103(8) 0.0015(10)
C11 0.0244(10) 0.0191(11) 0.0228(10) 0.0011(9) 0.0066(8) -0.0001(9)
C12 0.0280(11) 0.0219(11) 0.0257(10) -0.0026(10) 0.0067(8) -0.0007(10)
C13 0.0231(11) 0.0216(12) 0.0254(11) -0.0023(9) 0.0051(9) 0.0002(9)
C14 0.0293(12) 0.0208(12) 0.0257(11) -0.0046(9) 0.0065(10) 0.0014(9)
C15 0.0366(14) 0.0433(16) 0.0329(13) 0.0022(12) 0.0118(11) 0.0027(12)
C16 0.0570(18) 0.0523(19) 0.0367(14) 0.0024(15) 0.0225(13) 0.0000(14)
C17 0.0638(18) 0.0391(17) 0.0260(12) 0.0017(14) 0.0105(12) 0.0038(11)
C18 0.0538(15) 0.0330(14) 0.0312(11) 0.0110(14) 0.0018(11) 0.0055(12)
C19 0.0406(13) 0.0248(13) 0.0289(11) 0.0034(11) 0.0090(10) 0.0010(10)

loop_
_atom_type_symbol
_atom_type_description
_atom_type_scat_dispersion_real
_atom_type_scat_dispersion_imag
_atom_type_scat_source
C C 0.0033 0.0016 'International Tables Vol C Tables 4.2.6.8 and 6.1.1.4'
H H 0.0000 0.0000 'International Tables Vol C Tables 4.2.6.8 and 6.1.1.4'
N N 0.0061 0.0033 'International Tables Vol C Tables 4.2.6.8 and 6.1.1.4'
O O 0.0106 0.0060 'International Tables Vol C Tables 4.2.6.8 and 6.1.1.4'

loop_
_geom_angle_atom_site_label_1
_geom_angle_atom_site_label_2
_geom_angle_atom_site_label_3
_geom_angle
C3 O2 H2 109.1(19)
C10 O3 C12 109.90(15)
C10 N1 C1 128.74(16)
C10 N1 C11 110.70(16)
C1 N1 C11 120.20(15)
O1 C1 N1 117.70(18)
O1 C1 C2 123.75(19)
N1 C1 C2 118.45(17)
C1 C2 C8 110.35(17)
C1 C2 C3 107.70(18)
C8 C2 C3 113.63(18)
C1 C2 H21 108.3
C8 C2 H21 108.3
C3 C2 H21 108.3
O2 C3 C4 111.18(19)
O2 C3 C2 111.79(17)
C4 C3 C2 113.23(19)
O2 C3 H31 106.7
C4 C3 H31 106.7
C2 C3 H31 106.7
C3 C4 C5 114.44(19)
C3 C4 H41 108.6
C5 C4 H41 108.6
C3 C4 H42 108.6
C5 C4 H42 108.6
H41 C4 H42 107.6
C6 C5 C4 113.6(2)
C6 C5 H51 108.8
C4 C5 H51 108.8
C6 C5 H52 108.8
C4 C5 H52 108.8
H51 C5 H52 107.7
C9 C6 C5 110.3(2)
C9 C6 C7 109.2(2)
C5 C6 C7 111.1(2)
C9 C6 H61 108.7
C5 C6 H61 108.7
C7 C6 H61 108.7
C6 C7 H71 109.5
C6 C7 H72 109.5
H71 C7 H72 109.5
C6 C7 H73 109.5
H71 C7 H73 109.5
H72 C7 H73 109.5
C2 C8 H81 109.5
C2 C8 H82 109.5
H81 C8 H82 109.5
C2 C8 H83 109.5
H81 C8 H83 109.5
H82 C8 H83 109.5
C6 C9 H91 109.5
C6 C9 H92 109.5
H91 C9 H92 109.5
C6 C9 H93 109.5
H91 C9 H93 109.5
H92 C9 H93 109.5
O4 C10 O3 122.17(17)
O4 C10 N1 129.27(18)
O3 C10 N1 108.55(16)
N1 C11 C12 99.85(15)
N1 C11 C13 111.18(18)
C12 C11 C13 112.78(19)
N1 C11 H111 110.9
C12 C11 H111 110.9
C13 C11 H111 110.9
O3 C12 C11 104.23(15)
O3 C12 H121 110.9
C11 C12 H121 110.9
O3 C12 H122 110.9
C11 C12 H122 110.9
H121 C12 H122 108.9
C14 C13 C11 110.80(18)
C14 C13 H131 109.5
C11 C13 H131 109.5
C14 C13 H132 109.5
C11 C13 H132 109.5
H131 C13 H132 108.1
C19 C14 C15 118.9(2)
C19 C14 C13 122.1(2)
C15 C14 C13 119.0(2)
C16 C15 C14 120.0(3)
C16 C15 H151 120.0
C14 C15 H151 120.0
C17 C16 C15 120.7(3)
C17 C16 H161 119.7
C15 C16 H161 119.7
C18 C17 C16 119.1(2)
C18 C17 H171 120.4
C16 C17 H171 120.4
C17 C18 C19 120.7(2)
C17 C18 H181 119.7
C19 C18 H181 119.7
C14 C19 C18 120.5(2)
C14 C19 H191 119.7
C18 C19 H191 119.7

loop_
_geom_bond_atom_site_label_1
_geom_bond_atom_site_label_2
_geom_bond_distance
O1 C1 1.216(2)
O2 C3 1.425(3)
O2 H2 0.84(3)
O3 C10 1.353(2)
O3 C12 1.456(2)
O4 C10 1.203(2)
N1 C10 1.390(3)
N1 C1 1.403(3)
N1 C11 1.475(2)
C1 C2 1.510(3)
C2 C8 1.526(3)
C2 C3 1.551(3)
C2 H21 1.0000
C3 C4 1.522(3)
C3 H31 1.0000
C4 C5 1.531(3)
C4 H41 0.9900
C4 H42 0.9900
C5 C6 1.526(3)
C5 H51 0.9900
C5 H52 0.9900
C6 C9 1.523(5)
C6 C7 1.530(4)
C6 H61 1.0000
C7 H71 0.9800
C7 H72 0.9800
C7 H73 0.9800
C8 H81 0.9800
C8 H82 0.9800
C8 H83 0.9800
C9 H91 0.9800
C9 H92 0.9800
C9 H93 0.9800
C11 C12 1.529(3)
C11 C13 1.534(3)
C11 H111 1.0000
C12 H121 0.9900
C12 H122 0.9900
C13 C14 1.518(3)
C13 H131 0.9900
C13 H132 0.9900
C14 C19 1.377(3)
C14 C15 1.392(3)
C15 C16 1.391(4)
C15 H151 0.9500
C16 C17 1.379(4)
C16 H161 0.9500
C17 C18 1.372(4)
C17 H171 0.9500
C18 C19 1.393(3)
C18 H181 0.9500
C19 H191 0.9500

loop_
_geom_hbond_atom_site_label_D
_geom_hbond_atom_site_label_H
_geom_hbond_atom_site_label_A
_geom_hbond_site_symmetry_A
_geom_hbond_distance_DH
_geom_hbond_distance_HA
_geom_hbond_distance_DA
_geom_hbond_angle_DHA
O2 H2 O1 2_746 0.84(3) 2.11(3) 2.937(2) 170(2)
C12 H122 O4 2_646 0.99 2.42 3.217(3) 137.4
C8 H83 O1 2_746 0.98 2.43 3.379(3) 162.1

loop_
_geom_torsion_atom_site_label_1
_geom_torsion_atom_site_label_2
_geom_torsion_atom_site_label_3
_geom_torsion_atom_site_label_4
_geom_torsion
_geom_torsion_publ_flag
O1 C1 C2 C3 -102.1(2) y
O1 C1 C2 C8 22.5(3) y
C1 C2 C3 C4 177.37(17) y
C1 C2 C3 O2 50.9(2) y
C2 C3 C4 C5 55.4(2) y
C3 C4 C5 C6 163.7(2) y
C4 C5 C6 C7 165.4(2) y
C4 C5 C6 C9 -73.4(3) y
N1 C1 C2 C3 74.3(2) y
C11 N1 C1 C2 -178.0(2) y
C10 N1 C1 C2 9.5(3) y
C1 N1 C11 C12 164.25(19) y
N1 C11 C12 O3 25.0(2) y
C11 C12 O3 C10 -21.4(2) y
C12 O3 C10 N1 7.6(2) y
O3 C10 N1 C11 10.2(2) y
C10 N1 C11 C12 -22.0(2) y
C1 N1 C11 C13 -76.5(2) y
N1 C11 C13 C14 169.41(17) y
C11 C13 C14 C15 -75.9(3) y
C11 C13 C14 C19 103.9(3) y
C1 N1 C10 O3 -176.8(2) ?
C10 N1 C1 O1 -174.0(2) ?
C11 N1 C1 O1 -1.5(3) ?
N1 C1 C2 C8 -161.17(18) ?
C8 C2 C3 O2 -71.7(2) ?
C8 C2 C3 C4 54.8(2) ?
O2 C3 C4 C5 -177.72(19) ?
C12 O3 C10 O4 -173.5(2) ?
C1 N1 C10 O4 4.5(4) ?
C11 N1 C10 O4 -168.6(2) ?
C10 N1 C11 C13 97.2(2) ?
C13 C11 C12 O3 -93.1(2) ?
C12 C11 C13 C14 -79.4(2) ?
C19 C14 C15 C16 0.7(4) ?
C13 C14 C15 C16 -179.6(2) ?
C14 C15 C16 C17 0.6(5) ?
C15 C16 C17 C18 -1.5(5) ?
C16 C17 C18 C19 1.2(4) ?
C15 C14 C19 C18 -1.0(4) ?
C13 C14 C19 C18 179.3(2) ?
C17 C18 C19 C14 0.0(4) ?
